data_1522367
loop_
_publ_author_name
'Lemaire, R.'
'Paccard, D.'

_publ_section_title
;
 Structures cristallines des composes intermetalliques entre le nickel et
 les metaux de terres rares ou l'yttrium
;
_journal_name_full
;
Bulletin de la Societe Francaise de Mineralogie et de Cristallographie 
(72,1949-100,1977)
;
_journal_page_first 9
_journal_page_last 16
_journal_volume 92
_journal_year 1969
_chemical_formula_sum 'Gd2 Ni17'
_space_group_IT_number 194
_symmetry_space_group_name_Hall '-P 6c 2c'
_symmetry_space_group_name_H-M 'P 63/m m c'
_cell_angle_alpha 90
_cell_angle_beta 90
_cell_angle_gamma 120
_cell_formula_units_Z 2
_cell_length_a 8.43
_cell_length_b 8.43
_cell_length_c 8.04
_cell_volume 494.814
_citation_journal_id_ASTM BUFCAE
_cod_data_source_file Lemaire_BUFCAE_1969_458.cif
_cod_data_source_block Gd2Ni17
_cod_original_cell_volume 494.8139
_cod_database_code 1522367

loop_
_symmetry_equiv_pos_as_xyz
x,y,z
x-y,x,z+1/2
-y,x-y,z
-x,-y,z+1/2
-x+y,-x,z
y,-x+y,z+1/2
-y,-x,-z+1/2
x-y,-y,-z
x,x-y,-z+1/2
y,x,-z
-x+y,y,-z+1/2
-x,-x+y,-z
-x,-y,-z
-x+y,-x,-z-1/2
y,-x+y,-z
x,y,-z-1/2
x-y,x,-z
-y,x-y,-z-1/2
y,x,z-1/2
-x+y,y,z
-x,-x+y,z-1/2
-y,-x,z
x-y,-y,z-1/2
x,x-y,z

loop_
_atom_site_label
_atom_site_type_symbol
_atom_site_fract_x
_atom_site_fract_y
_atom_site_fract_z
_atom_site_occupancy
_atom_site_U_iso_or_equiv
Ni3 Ni 0.333 0.956 0.25 1 0.0
Ni1 Ni 0.3333 0.6667 0.109 1 0.0
Gd1 Gd 0 0 0.25 1 0.0
Gd2 Gd 0.3333 0.6667 0.75 1 0.0
Ni4 Ni 0.167 0.334 0.983 1 0.0
Ni2 Ni 0.5 0 0 1 0.0
